data_7050386
loop_
_publ_author_name
'Dariusz Pawlica'
'Marek Marsza\/lek'
'Grzegorz Mynarczuk'
'Les\/law Siero\'n'
'Julita Eilmes'

_publ_section_title
;
 New unsymmetrical Schiff base Ni(II) complexes as scaffolds for
 dendritic and amino acid superstructures
;
_journal_issue 12
_journal_name_full 'New J. Chem.'
_journal_page_first 1615
_journal_page_last 1621
_journal_paper_doi 10.1039/b409298h
_journal_volume 28
_journal_year 2004
_chemical_formula_moiety 'C28 H25 N3 Ni O5'
_chemical_formula_sum 'C28 H25 N3 Ni O5'
_chemical_formula_weight 542.22
_chemical_name_systematic
;
[8-(3'-Ac-(D,L)-alanyloxy)-2'-hydroxyphenyl)-(5,6)-benzo
-4,7-diazaocta-2,7-dien-1-onato(2-)]nickel(II)
;
_space_group_IT_number 15
_symmetry_cell_setting monoclinic
_symmetry_Int_Tables_number 15
_symmetry_space_group_name_Hall '-C 2yc'
_symmetry_space_group_name_H-M 'C 1 2/c 1'
_atom_sites_solution_hydrogens geom
_atom_sites_solution_primary direct
_atom_sites_solution_secondary difmap
_audit_creation_method SHELXL-97
_cell_angle_alpha 90
_cell_angle_beta 96.4760(10)
_cell_angle_gamma 90
_cell_formula_units_Z 8
_cell_length_a 23.2759(3)
_cell_length_b 8.43810(10)
_cell_length_c 25.9355(3)
_cell_measurement_reflns_used 7182
_cell_measurement_temperature 293(2)
_cell_measurement_theta_max 65.61
_cell_measurement_theta_min 3.82
_cell_volume 5061.34(11)
_computing_cell_refinement 'Bruker SMART'
_computing_data_collection 'Bruker SMART'
_computing_data_reduction 'Bruker SAINT'
_computing_molecular_graphics 'Bruker SHELXTL'
_computing_publication_material 'Bruker SHELXTL'
_computing_structure_refinement 'Bruker SHELXTL'
_computing_structure_solution 'Bruker SHELXTL'
_diffrn_ambient_temperature 293(2)
_diffrn_detector_type CCD
_diffrn_measured_fraction_theta_full 0.902
_diffrn_measured_fraction_theta_max 0.902
_diffrn_measurement_device_type 'Bruker SMART APEX CCD'
_diffrn_measurement_method \w
_diffrn_radiation_monochromator graphite
_diffrn_radiation_type CuK\a
_diffrn_radiation_wavelength 1.54178
_diffrn_reflns_av_R_equivalents 0.0089
_diffrn_reflns_av_sigmaI/netI 0.0209
_diffrn_reflns_limit_h_max 26
_diffrn_reflns_limit_h_min -21
_diffrn_reflns_limit_k_max 9
_diffrn_reflns_limit_k_min -9
_diffrn_reflns_limit_l_max 30
_diffrn_reflns_limit_l_min -29
_diffrn_reflns_number 10263
_diffrn_reflns_theta_full 65.06
_diffrn_reflns_theta_max 65.06
_diffrn_reflns_theta_min 3.82
_diffrn_source 'fine-focus sealed tube'
_diffrn_standards_decay_% 0
_diffrn_standards_number 0
_exptl_absorpt_coefficient_mu 1.475
_exptl_absorpt_correction_type multi-scan
_exptl_absorpt_process_details SADABS
_exptl_crystal_colour 'dark purple'
_exptl_crystal_density_diffrn 1.423
_exptl_crystal_density_method 'not measured'
_exptl_crystal_F_000 2256
_exptl_crystal_size_max 0.20
_exptl_crystal_size_mid 0.16
_exptl_crystal_size_min 0.04
_refine_diff_density_max 0.218
_refine_diff_density_min -0.217
_refine_diff_density_rms 0.038
_refine_ls_extinction_method none
_refine_ls_goodness_of_fit_ref 1.050
_refine_ls_hydrogen_treatment refU
_refine_ls_matrix_type full
_refine_ls_number_parameters 365
_refine_ls_number_reflns 3895
_refine_ls_number_restraints 0
_refine_ls_restrained_S_all 1.050
_refine_ls_R_factor_all 0.0368
_refine_ls_R_factor_gt 0.0342
_refine_ls_shift/su_max 0.000
_refine_ls_shift/su_mean 0.000
_refine_ls_structure_factor_coef Fsqd
_refine_ls_weighting_details 'calc w=1/[\s^2^(Fo^2^)+(0.0607P)^2^+2.1850P] where P=(Fo^2^+2Fc^2^)/3'
_refine_ls_weighting_scheme calc
_refine_ls_wR_factor_gt 0.0992
_refine_ls_wR_factor_ref 0.1016
_reflns_number_gt 3611
_reflns_number_total 3895
_reflns_threshold_expression I>2\s(I)
_cod_data_source_file b409298h.txt
_cod_data_source_block 6
_cod_original_sg_symbol_H-M C2/c
_cod_database_code 7050386

loop_
_symmetry_equiv_pos_as_xyz
'x, y, z'
'-x, y, -z+1/2'
'x+1/2, y+1/2, z'
'-x+1/2, y+1/2, -z+1/2'
'-x, -y, -z'
'x, -y, z-1/2'
'-x+1/2, -y+1/2, -z'
'x+1/2, -y+1/2, z-1/2'

loop_
_atom_site_label
_atom_site_type_symbol
_atom_site_fract_x
_atom_site_fract_y
_atom_site_fract_z
_atom_site_U_iso_or_equiv
_atom_site_adp_type
_atom_site_occupancy
_atom_site_symmetry_multiplicity
_atom_site_calc_flag
_atom_site_refinement_flags
_atom_site_disorder_assembly
_atom_site_disorder_group
Ni Ni 0.071654(12) 0.76269(4) -0.002356(11) 0.04919(14) Uani 1 1 d . . .
O1 O 0.13194(5) 0.83989(18) 0.04309(5) 0.0550(3) Uani 1 1 d . . .
O2 O 0.02944(6) 0.79711(19) 0.05247(5) 0.0584(4) Uani 1 1 d . . .
O3 O 0.19771(5) 0.99506(15) 0.11776(5) 0.0508(3) Uani 1 1 d . . .
O4 O 0.23516(7) 0.75481(16) 0.13926(6) 0.0620(4) Uani 1 1 d . . .
O5 O 0.27893(7) 1.01581(17) 0.22649(6) 0.0655(4) Uani 1 1 d . . .
N1 N 0.11508(7) 0.74259(18) -0.05748(6) 0.0484(4) Uani 1 1 d . . .
N2 N 0.01020(7) 0.6835(2) -0.04778(6) 0.0531(4) Uani 1 1 d . . .
N3 N 0.21182(7) 0.8370(2) 0.24233(6) 0.0551(4) Uani 1 1 d . . .
H30 H 0.2063(10) 0.745(2) 0.2563(8) 0.051(6) Uiso 1 1 d . . .
C1 C 0.08711(8) 0.6519(2) -0.09888(7) 0.0523(4) Uani 1 1 d . . .
C2 C 0.11222(10) 0.5989(3) -0.14194(8) 0.0611(5) Uani 1 1 d . . .
H2 H 0.1501 0.6261 -0.1461 0.079(7) Uiso 1 1 calc R . .
C3 C 0.08049(11) 0.5059(3) -0.17835(9) 0.0733(6) Uani 1 1 d . . .
H3 H 0.0964 0.4736 -0.2079 0.081(8) Uiso 1 1 calc R . .
C4 C 0.02509(11) 0.4607(3) -0.17101(9) 0.0755(6) Uani 1 1 d . . .
H4A H 0.0045 0.3947 -0.1952 0.088(8) Uiso 1 1 calc R . .
C5 C -0.00016(10) 0.5118(3) -0.12840(9) 0.0679(6) Uani 1 1 d . . .
H5 H -0.0372 0.4778 -0.1235 0.072(7) Uiso 1 1 calc R . .
C6 C 0.02964(8) 0.6144(2) -0.09269(7) 0.0544(5) Uani 1 1 d . . .
C7 C 0.17919(7) 0.9018(2) 0.03002(7) 0.0468(4) Uani 1 1 d . . .
C8 C 0.21636(8) 0.9829(2) 0.06789(7) 0.0487(4) Uani 1 1 d . . .
C9 C 0.26577(8) 1.0556(3) 0.05786(8) 0.0580(5) Uani 1 1 d . . .
H9 H 0.2881 1.1107 0.0840 0.064(6) Uiso 1 1 calc R . .
C10 C 0.28308(9) 1.0475(3) 0.00804(8) 0.0629(5) Uani 1 1 d . . .
H10 H 0.3172 1.0962 0.0009 0.094(8) Uiso 1 1 calc R . .
C11 C 0.24982(8) 0.9680(2) -0.02987(7) 0.0549(5) Uani 1 1 d . . .
H11 H 0.2617 0.9620 -0.0629 0.065(6) Uiso 1 1 calc R . .
C12 C 0.19756(7) 0.8945(2) -0.02036(7) 0.0474(4) Uani 1 1 d . . .
C13 C 0.16555(8) 0.8083(2) -0.06070(7) 0.0495(4) Uani 1 1 d . . .
H13 H 0.1815 0.7974 -0.0918 0.050(5) Uiso 1 1 calc R . .
C14 C -0.02624(8) 0.8132(3) 0.04757(8) 0.0551(5) Uani 1 1 d . . .
C15 C -0.06174(9) 0.7798(3) 0.00287(9) 0.0630(6) Uani 1 1 d . . .
H15 H -0.1008 0.8025 0.0031 0.076(7) Uiso 1 1 calc R . .
C16 C -0.04523(9) 0.7154(3) -0.04276(9) 0.0606(5) Uani 1 1 d . . .
C17 C -0.09355(10) 0.6920(4) -0.08566(10) 0.0870(8) Uani 1 1 d . . .
H17A H -0.0800 0.7164 -0.1184 0.079(8) Uiso 1 1 calc R . .
H17B H -0.1252 0.7608 -0.0802 0.109(11) Uiso 1 1 calc R . .
H17C H -0.1063 0.5838 -0.0858 0.094(9) Uiso 1 1 calc R . .
C21 C -0.04960(9) 0.8764(3) 0.09438(8) 0.0582(5) Uani 1 1 d . . .
C22 C -0.10560(10) 0.8442(3) 0.10495(10) 0.0764(7) Uani 1 1 d . . .
H22 H -0.1294 0.7810 0.0822 0.143(15) Uiso 1 1 calc R . .
C23 C -0.12626(13) 0.9041(4) 0.14830(12) 0.0946(9) Uani 1 1 d . . .
H23 H -0.1637 0.8804 0.1551 0.120(11) Uiso 1 1 calc R . .
C24 C -0.09218(16) 0.9980(4) 0.18148(12) 0.0963(10) Uani 1 1 d . . .
H24 H -0.1066 1.0398 0.2106 0.124(11) Uiso 1 1 calc R . .
C25 C -0.03575(14) 1.0324(4) 0.17222(11) 0.0880(8) Uani 1 1 d . . .
H25 H -0.0123 1.0956 0.1952 0.062(6) Uiso 1 1 calc R . .
C26 C -0.01506(11) 0.9711(3) 0.12840(9) 0.0686(6) Uani 1 1 d . . .
H26 H 0.0225 0.9940 0.1218 0.064(6) Uiso 1 1 calc R . .
C30 C 0.20679(8) 0.8671(2) 0.14868(7) 0.0476(4) Uani 1 1 d . . .
C31 C 0.17465(8) 0.8830(2) 0.19599(7) 0.0522(4) Uani 1 1 d . . .
H31 H 0.1629 0.9937 0.1994 0.056(5) Uiso 1 1 calc R . .
C32 C 0.12110(10) 0.7791(3) 0.18875(10) 0.0698(6) Uani 1 1 d . . .
H32A H 0.1324 0.6699 0.1876 0.084(8) Uiso 1 1 calc R . .
H32B H 0.0983 0.8066 0.1568 0.083(8) Uiso 1 1 calc R . .
H32C H 0.0987 0.7952 0.2172 0.116(11) Uiso 1 1 calc R . .
C33 C 0.26298(9) 0.9090(2) 0.25378(8) 0.0573(5) Uani 1 1 d . . .
C34 C 0.29850(14) 0.8552(3) 0.30234(10) 0.0859(8) Uani 1 1 d . . .
H34A H 0.3371 0.8325 0.2949 0.116(12) Uiso 1 1 calc R . .
H34B H 0.2816 0.7613 0.3152 0.093(9) Uiso 1 1 calc R . .
H34C H 0.2995 0.9373 0.3281 0.137(13) Uiso 1 1 calc R . .

loop_
_atom_site_aniso_label
_atom_site_aniso_U_11
_atom_site_aniso_U_22
_atom_site_aniso_U_33
_atom_site_aniso_U_23
_atom_site_aniso_U_13
_atom_site_aniso_U_12
Ni 0.0348(2) 0.0663(2) 0.0462(2) 0.00671(13) 0.00317(14) -0.00161(12)
O1 0.0375(7) 0.0814(10) 0.0467(7) 0.0029(6) 0.0069(5) -0.0057(6)
O2 0.0355(8) 0.0856(10) 0.0547(8) 0.0080(7) 0.0075(6) -0.0025(6)
O3 0.0496(8) 0.0581(8) 0.0446(7) 0.0006(6) 0.0048(5) 0.0034(5)
O4 0.0695(10) 0.0621(9) 0.0565(8) 0.0017(6) 0.0157(7) 0.0154(7)
O5 0.0708(10) 0.0570(8) 0.0668(9) -0.0001(7) -0.0004(7) -0.0082(7)
N1 0.0403(9) 0.0580(9) 0.0460(8) 0.0046(7) 0.0013(7) 0.0016(6)
N2 0.0397(9) 0.0650(10) 0.0534(9) 0.0111(8) -0.0002(7) -0.0025(7)
N3 0.0622(11) 0.0558(10) 0.0469(9) 0.0030(8) 0.0044(7) -0.0027(8)
C1 0.0487(11) 0.0563(11) 0.0500(10) 0.0053(9) -0.0025(8) 0.0013(8)
C2 0.0583(13) 0.0694(13) 0.0548(11) -0.0012(10) 0.0030(9) 0.0028(10)
C3 0.0841(18) 0.0751(15) 0.0591(13) -0.0087(11) 0.0013(12) 0.0030(12)
C4 0.0809(17) 0.0749(15) 0.0670(14) -0.0092(12) -0.0081(12) -0.0129(12)
C5 0.0610(14) 0.0698(14) 0.0694(14) 0.0036(11) -0.0082(11) -0.0126(10)
C6 0.0500(11) 0.0588(11) 0.0525(10) 0.0104(9) -0.0021(8) -0.0012(8)
C7 0.0372(9) 0.0561(10) 0.0466(9) 0.0065(8) 0.0028(7) 0.0039(7)
C8 0.0451(10) 0.0553(11) 0.0454(9) 0.0047(8) 0.0040(8) 0.0035(8)
C9 0.0504(12) 0.0638(12) 0.0588(11) 0.0016(10) 0.0019(9) -0.0095(9)
C10 0.0510(13) 0.0728(14) 0.0662(13) 0.0066(11) 0.0112(10) -0.0162(10)
C11 0.0478(11) 0.0665(12) 0.0515(11) 0.0084(9) 0.0110(8) -0.0034(9)
C12 0.0383(10) 0.0575(11) 0.0465(9) 0.0070(8) 0.0047(7) 0.0027(7)
C13 0.0418(10) 0.0620(11) 0.0454(10) 0.0066(9) 0.0073(8) 0.0045(8)
C14 0.0397(11) 0.0641(12) 0.0624(12) 0.0167(10) 0.0098(9) -0.0005(8)
C15 0.0339(11) 0.0831(15) 0.0718(15) 0.0151(11) 0.0048(10) -0.0003(9)
C16 0.0412(12) 0.0753(14) 0.0634(13) 0.0147(10) -0.0022(9) -0.0059(9)
C17 0.0481(14) 0.131(3) 0.0782(17) 0.0017(16) -0.0105(12) 0.0006(15)
C21 0.0468(11) 0.0672(13) 0.0620(12) 0.0185(10) 0.0119(9) 0.0056(9)
C22 0.0538(14) 0.0972(18) 0.0823(16) 0.0232(14) 0.0259(12) 0.0042(12)
C23 0.0755(19) 0.123(3) 0.092(2) 0.0287(19) 0.0384(16) 0.0181(17)
C24 0.109(2) 0.106(2) 0.0825(19) 0.0249(17) 0.0490(18) 0.0368(18)
C25 0.107(2) 0.0882(18) 0.0701(15) 0.0028(14) 0.0140(15) 0.0131(16)
C26 0.0630(15) 0.0740(15) 0.0706(14) 0.0137(12) 0.0153(11) 0.0089(11)
C30 0.0417(10) 0.0534(11) 0.0471(10) -0.0013(8) 0.0020(8) -0.0010(8)
C31 0.0504(11) 0.0559(11) 0.0509(10) 0.0006(9) 0.0083(8) 0.0044(8)
C32 0.0513(13) 0.0812(16) 0.0767(16) 0.0040(12) 0.0066(12) -0.0037(10)
C33 0.0687(13) 0.0506(11) 0.0506(10) -0.0053(9) -0.0018(10) 0.0017(9)
C34 0.099(2) 0.0764(17) 0.0739(16) 0.0064(14) -0.0261(14) -0.0100(14)

loop_
_atom_type_symbol
_atom_type_description
_atom_type_scat_dispersion_real
_atom_type_scat_dispersion_imag
_atom_type_scat_source
C C 0.0181 0.0091 'International Tables Vol C Tables 4.2.6.8 and 6.1.1.4'
H H 0.0000 0.0000 'International Tables Vol C Tables 4.2.6.8 and 6.1.1.4'
N N 0.0311 0.0180 'International Tables Vol C Tables 4.2.6.8 and 6.1.1.4'
O O 0.0492 0.0322 'International Tables Vol C Tables 4.2.6.8 and 6.1.1.4'
Ni Ni -3.0029 0.5091 'International Tables Vol C Tables 4.2.6.8 and 6.1.1.4'

loop_
_geom_angle_atom_site_label_1
_geom_angle_atom_site_label_2
_geom_angle_atom_site_label_3
_geom_angle
_geom_angle_site_symmetry_1
_geom_angle_site_symmetry_3
_geom_angle_publ_flag
O2 Ni O1 83.38(6) . . ?
O2 Ni N1 176.15(7) . . ?
O1 Ni N1 94.79(6) . . ?
O2 Ni N2 96.08(7) . . ?
O1 Ni N2 179.37(6) . . ?
N1 Ni N2 85.76(7) . . ?
C7 O1 Ni 125.52(11) . . ?
C14 O2 Ni 123.80(13) . . ?
C30 O3 C8 116.26(14) . . ?
C13 N1 C1 121.28(17) . . ?
C13 N1 Ni 125.64(14) . . ?
C1 N1 Ni 113.03(13) . . ?
C16 N2 C6 124.16(17) . . ?
C16 N2 Ni 122.95(15) . . ?
C6 N2 Ni 111.79(12) . . ?
C33 N3 C31 119.59(18) . . ?
C33 N3 H30 118.7(15) . . ?
C31 N3 H30 118.7(14) . . ?
C2 C1 C6 120.82(19) . . ?
C2 C1 N1 125.70(18) . . ?
C6 C1 N1 113.47(17) . . ?
C3 C2 C1 119.5(2) . . ?
C3 C2 H2 120.3 . . ?
C1 C2 H2 120.3 . . ?
C2 C3 C4 120.1(2) . . ?
C2 C3 H3 120.0 . . ?
C4 C3 H3 120.0 . . ?
C5 C4 C3 120.9(2) . . ?
C5 C4 H4A 119.5 . . ?
C3 C4 H4A 119.5 . . ?
C4 C5 C6 120.1(2) . . ?
C4 C5 H5 119.9 . . ?
C6 C5 H5 119.9 . . ?
C5 C6 C1 118.3(2) . . ?
C5 C6 N2 128.23(19) . . ?
C1 C6 N2 113.42(17) . . ?
O1 C7 C8 119.01(16) . . ?
O1 C7 C12 125.10(16) . . ?
C8 C7 C12 115.89(17) . . ?
C9 C8 C7 123.61(17) . . ?
C9 C8 O3 119.85(17) . . ?
C7 C8 O3 116.41(16) . . ?
C8 C9 C10 119.65(19) . . ?
C8 C9 H9 120.2 . . ?
C10 C9 H9 120.2 . . ?
C11 C10 C9 119.56(18) . . ?
C11 C10 H10 120.2 . . ?
C9 C10 H10 120.2 . . ?
C10 C11 C12 121.51(18) . . ?
C10 C11 H11 119.2 . . ?
C12 C11 H11 119.2 . . ?
C11 C12 C13 119.28(16) . . ?
C11 C12 C7 119.73(17) . . ?
C13 C12 C7 120.93(16) . . ?
N1 C13 C12 124.85(17) . . ?
N1 C13 H13 117.6 . . ?
C12 C13 H13 117.6 . . ?
O2 C14 C15 124.1(2) . . ?
O2 C14 C21 114.34(18) . . ?
C15 C14 C21 121.50(18) . . ?
C14 C15 C16 126.7(2) . . ?
C14 C15 H15 116.6 . . ?
C16 C15 H15 116.6 . . ?
N2 C16 C15 121.4(2) . . ?
N2 C16 C17 123.4(2) . . ?
C15 C16 C17 115.1(2) . . ?
C16 C17 H17A 109.5 . . ?
C16 C17 H17B 109.5 . . ?
H17A C17 H17B 109.5 . . ?
C16 C17 H17C 109.5 . . ?
H17A C17 H17C 109.5 . . ?
H17B C17 H17C 109.5 . . ?
C26 C21 C22 118.7(2) . . ?
C26 C21 C14 119.36(19) . . ?
C22 C21 C14 122.0(2) . . ?
C23 C22 C21 121.0(3) . . ?
C23 C22 H22 119.5 . . ?
C21 C22 H22 119.5 . . ?
C24 C23 C22 120.1(3) . . ?
C24 C23 H23 119.9 . . ?
C22 C23 H23 119.9 . . ?
C23 C24 C25 120.5(3) . . ?
C23 C24 H24 119.8 . . ?
C25 C24 H24 119.8 . . ?
C26 C25 C24 119.1(3) . . ?
C26 C25 H25 120.4 . . ?
C24 C25 H25 120.4 . . ?
C21 C26 C25 120.7(2) . . ?
C21 C26 H26 119.7 . . ?
C25 C26 H26 119.7 . . ?
O4 C30 O3 124.51(17) . . ?
O4 C30 C31 124.83(17) . . ?
O3 C30 C31 110.64(15) . . ?
N3 C31 C30 110.14(15) . . ?
N3 C31 C32 110.62(17) . . ?
C30 C31 C32 108.80(17) . . ?
N3 C31 H31 109.1 . . ?
C30 C31 H31 109.1 . . ?
C32 C31 H31 109.1 . . ?
C31 C32 H32A 109.5 . . ?
C31 C32 H32B 109.5 . . ?
H32A C32 H32B 109.5 . . ?
C31 C32 H32C 109.5 . . ?
H32A C32 H32C 109.5 . . ?
H32B C32 H32C 109.5 . . ?
O5 C33 N3 121.57(19) . . ?
O5 C33 C34 122.2(2) . . ?
N3 C33 C34 116.2(2) . . ?
C33 C34 H34A 109.5 . . ?
C33 C34 H34B 109.5 . . ?
H34A C34 H34B 109.5 . . ?
C33 C34 H34C 109.5 . . ?
H34A C34 H34C 109.5 . . ?
H34B C34 H34C 109.5 . . ?

loop_
_geom_bond_atom_site_label_1
_geom_bond_atom_site_label_2
_geom_bond_distance
_geom_bond_site_symmetry_2
_geom_bond_publ_flag
Ni O2 1.8404(14) . ?
Ni O1 1.8465(13) . ?
Ni N1 1.8494(16) . ?
Ni N2 1.8708(16) . ?
O1 C7 1.297(2) . ?
O2 C14 1.295(2) . ?
O3 C30 1.348(2) . ?
O3 C8 1.414(2) . ?
O4 C30 1.195(2) . ?
O5 C33 1.229(2) . ?
N1 C13 1.310(2) . ?
N1 C1 1.416(2) . ?
N2 C16 1.339(3) . ?
N2 C6 1.421(3) . ?
N3 C33 1.340(3) . ?
N3 C31 1.452(2) . ?
N3 H30 0.87(2) . ?
C1 C2 1.391(3) . ?
C1 C6 1.401(3) . ?
C2 C3 1.377(3) . ?
C2 H2 0.9300 . ?
C3 C4 1.378(4) . ?
C3 H3 0.9300 . ?
C4 C5 1.378(3) . ?
C4 H4A 0.9300 . ?
C5 C6 1.394(3) . ?
C5 H5 0.9300 . ?
C7 C8 1.411(3) . ?
C7 C12 1.421(2) . ?
C8 C9 1.354(3) . ?
C9 C10 1.398(3) . ?
C9 H9 0.9300 . ?
C10 C11 1.358(3) . ?
C10 H10 0.9300 . ?
C11 C12 1.412(3) . ?
C11 H11 0.9300 . ?
C12 C13 1.415(3) . ?
C13 H13 0.9300 . ?
C14 C15 1.375(3) . ?
C14 C21 1.485(3) . ?
C15 C16 1.395(3) . ?
C15 H15 0.9300 . ?
C16 C17 1.503(3) . ?
C17 H17A 0.9600 . ?
C17 H17B 0.9600 . ?
C17 H17C 0.9600 . ?
C21 C26 1.380(3) . ?
C21 C22 1.389(3) . ?
C22 C23 1.369(4) . ?
C22 H22 0.9300 . ?
C23 C24 1.358(5) . ?
C23 H23 0.9300 . ?
C24 C25 1.392(4) . ?
C24 H24 0.9300 . ?
C25 C26 1.384(3) . ?
C25 H25 0.9300 . ?
C26 H26 0.9300 . ?
C30 C31 1.513(2) . ?
C31 C32 1.518(3) . ?
C31 H31 0.9800 . ?
C32 H32A 0.9600 . ?
C32 H32B 0.9600 . ?
C32 H32C 0.9600 . ?
C33 C34 1.497(3) . ?
C34 H34A 0.9600 . ?
C34 H34B 0.9600 . ?
C34 H34C 0.9600 . ?
